data_7107319
loop_
_publ_author_name
'Mark R. Crimmin'
'Andrew J. P. White'

_publ_section_title
;
 Wittig-Olefination via an Yttrium-Coordinated Betaine
;
_journal_name_full Chem.Commun.
_journal_page_first 1745
_journal_paper_doi 10.1039/c2cc16431k
_journal_volume 48
_journal_year 2012
_chemical_formula_moiety 'C31 H53 I N2 P Si4 Y'
_chemical_formula_sum 'C31 H53 I N2 P Si4 Y'
_chemical_formula_weight 812.89
_chemical_name_common 'MRC I 018B1'
_chemical_name_systematic
;
?
;
_space_group_IT_number 14
_symmetry_cell_setting monoclinic
_symmetry_space_group_name_Hall '-P 2yn'
_symmetry_space_group_name_H-M 'P 1 21/n 1'
_atom_sites_solution_hydrogens geom
_atom_sites_solution_primary direct
_atom_sites_solution_secondary difmap
_audit_creation_method SHELXL-97
_cell_angle_alpha 90.00
_cell_angle_beta 92.160(4)
_cell_angle_gamma 90.00
_cell_formula_units_Z 4
_cell_length_a 8.8866(18)
_cell_length_b 12.252(3)
_cell_length_c 36.576(7)
_cell_measurement_reflns_used 1959
_cell_measurement_temperature 150
_cell_measurement_theta_max 26.23
_cell_measurement_theta_min 2.23
_cell_volume 3979.5(15)
_computing_cell_refinement 'Bruker SMART'
_computing_data_collection 'Bruker SMART'
_computing_data_reduction 'Bruker SAINT'
_computing_molecular_graphics ORTEP-32
_computing_publication_material WinGX
_computing_structure_refinement 'SHELXL-97 (Sheldrick, 1997)'
_computing_structure_solution SIR-97
_diffrn_ambient_temperature 150
_diffrn_measured_fraction_theta_full 0.997
_diffrn_measured_fraction_theta_max 0.937
_diffrn_measurement_device_type 'CCD area detector'
_diffrn_measurement_method 'phi and omega scans'
_diffrn_radiation_monochromator graphite
_diffrn_radiation_source 'fine-focus sealed tube'
_diffrn_radiation_type MoK\a
_diffrn_radiation_wavelength 0.71073
_diffrn_reflns_av_R_equivalents 0.0981
_diffrn_reflns_av_sigmaI/netI 0.1406
_diffrn_reflns_limit_h_max 11
_diffrn_reflns_limit_h_min -11
_diffrn_reflns_limit_k_max 16
_diffrn_reflns_limit_k_min -15
_diffrn_reflns_limit_l_max 47
_diffrn_reflns_limit_l_min -46
_diffrn_reflns_number 33017
_diffrn_reflns_theta_full 25.00
_diffrn_reflns_theta_max 28.33
_diffrn_reflns_theta_min 1.11
_exptl_absorpt_coefficient_mu 2.423
_exptl_absorpt_correction_T_max 0.941
_exptl_absorpt_correction_T_min 0.865
_exptl_absorpt_correction_type multi-scan
_exptl_absorpt_process_details SADABS
_exptl_crystal_colour Colourless
_exptl_crystal_density_diffrn 1.357
_exptl_crystal_density_method 'not measured'
_exptl_crystal_description plate
_exptl_crystal_F_000 1664
_exptl_crystal_size_max 0.1
_exptl_crystal_size_mid 0.05
_exptl_crystal_size_min 0.025
_refine_diff_density_max 2.095
_refine_diff_density_min -1.627
_refine_diff_density_rms 0.188
_refine_ls_extinction_method none
_refine_ls_goodness_of_fit_ref 0.910
_refine_ls_hydrogen_treatment constr
_refine_ls_matrix_type full
_refine_ls_number_parameters 361
_refine_ls_number_reflns 9304
_refine_ls_number_restraints 0
_refine_ls_restrained_S_all 0.910
_refine_ls_R_factor_all 0.1308
_refine_ls_R_factor_gt 0.0558
_refine_ls_shift/su_max 0.001
_refine_ls_shift/su_mean 0.000
_refine_ls_structure_factor_coef Fsqd
_refine_ls_weighting_details 'calc w=1/[\s^2^(Fo^2^)+(0.0814P)^2^+0.0000P] where P=(Fo^2^+2Fc^2^)/3'
_refine_ls_weighting_scheme calc
_refine_ls_wR_factor_gt 0.1291
_refine_ls_wR_factor_ref 0.1604
_reflns_number_gt 4742
_reflns_number_total 9304
_reflns_threshold_expression >2sigma(I)
_cod_data_source_file c2cc16431k.txt
_cod_data_source_block compound1
_cod_original_cell_volume 3979.4(14)
_cod_original_sg_symbol_H-M P2(1)/n
_cod_database_code 7107319

loop_
_symmetry_equiv_pos_as_xyz
'x, y, z'
'-x+1/2, y+1/2, -z+1/2'
'-x, -y, -z'
'x-1/2, -y-1/2, z-1/2'

loop_
_atom_site_label
_atom_site_type_symbol
_atom_site_fract_x
_atom_site_fract_y
_atom_site_fract_z
_atom_site_U_iso_or_equiv
_atom_site_adp_type
_atom_site_occupancy
_atom_site_symmetry_multiplicity
_atom_site_calc_flag
_atom_site_refinement_flags
C1 C 0.5707(7) 0.2753(5) 0.84205(15) 0.0326(15) Uani 1 1 d .
H1A H 0.4800 0.2944 0.8546 0.039 Uiso 1 1 calc R
H1B H 0.5752 0.3272 0.8221 0.039 Uiso 1 1 calc R
C2 C 0.6759(7) 0.0757(5) 0.80634(15) 0.0290(14) Uani 1 1 d .
C3 C 0.7919(8) 0.1239(6) 0.78817(17) 0.0404(17) Uani 1 1 d .
H3 H 0.7893 0.1988 0.7840 0.048 Uiso 1 1 calc R
C4 C 0.9119(8) 0.0638(7) 0.77595(19) 0.052(2) Uani 1 1 d .
H4 H 0.9894 0.0982 0.7640 0.062 Uiso 1 1 calc R
C5 C 0.9159(9) -0.0469(7) 0.7815(2) 0.055(2) Uani 1 1 d .
H5 H 0.9968 -0.0877 0.7736 0.066 Uiso 1 1 calc R
C6 C 0.7992(10) -0.0978(7) 0.7990(3) 0.069(3) Uani 1 1 d .
H6 H 0.8000 -0.1732 0.8020 0.083 Uiso 1 1 calc R
C7 C 0.6817(8) -0.0366(6) 0.81202(19) 0.0475(19) Uani 1 1 d .
H7 H 0.6059 -0.0708 0.8247 0.057 Uiso 1 1 calc R
C8 C 0.4113(7) 0.1827(5) 0.77795(15) 0.0267(14) Uani 1 1 d .
C9 C 0.4375(8) 0.1278(6) 0.74513(17) 0.0427(18) Uani 1 1 d .
H9 H 0.5121 0.0747 0.7443 0.051 Uiso 1 1 calc R
C10 C 0.3515(8) 0.1533(6) 0.71398(17) 0.051(2) Uani 1 1 d .
H10 H 0.3671 0.1157 0.6924 0.061 Uiso 1 1 calc R
C11 C 0.2425(7) 0.2338(6) 0.71456(18) 0.0424(17) Uani 1 1 d .
H11 H 0.1884 0.2521 0.6932 0.051 Uiso 1 1 calc R
C12 C 0.2145(7) 0.2863(6) 0.74642(18) 0.0449(18) Uani 1 1 d .
H12 H 0.1392 0.3389 0.7472 0.054 Uiso 1 1 calc R
C13 C 0.2998(7) 0.2602(6) 0.77778(17) 0.0418(17) Uani 1 1 d .
H13 H 0.2808 0.2966 0.7994 0.050 Uiso 1 1 calc R
C14 C 0.4070(7) 0.0707(5) 0.84829(16) 0.0286(14) Uani 1 1 d .
C15 C 0.2938(7) 0.0041(5) 0.83358(18) 0.0382(16) Uani 1 1 d .
H15 H 0.2692 0.0068 0.8087 0.046 Uiso 1 1 calc R
C16 C 0.2176(8) -0.0662(6) 0.8559(2) 0.0450(18) Uani 1 1 d .
H16 H 0.1428 -0.1114 0.8458 0.054 Uiso 1 1 calc R
C17 C 0.2511(7) -0.0699(5) 0.89272(18) 0.0383(16) Uani 1 1 d .
H17 H 0.1988 -0.1172 0.9075 0.046 Uiso 1 1 calc R
C18 C 0.3615(8) -0.0042(5) 0.90777(18) 0.0405(17) Uani 1 1 d .
H18 H 0.3833 -0.0069 0.9328 0.049 Uiso 1 1 calc R
C19 C 0.4409(7) 0.0663(5) 0.88612(16) 0.0328(15) Uani 1 1 d .
H19 H 0.5162 0.1104 0.8965 0.039 Uiso 1 1 calc R
C20 C 0.9884(10) 0.1566(6) 0.8896(2) 0.070(3) Uani 1 1 d .
H20A H 1.0286 0.2293 0.8896 0.105 Uiso 1 1 calc R
H20B H 0.9214 0.1470 0.8686 0.105 Uiso 1 1 calc R
H20C H 1.0694 0.1049 0.8886 0.105 Uiso 1 1 calc R
C21 C 1.0267(9) 0.1382(6) 0.9711(2) 0.065(2) Uani 1 1 d .
H21A H 1.0678 0.2105 0.9732 0.097 Uiso 1 1 calc R
H21B H 1.1058 0.0874 0.9663 0.097 Uiso 1 1 calc R
H21C H 0.9810 0.1188 0.9936 0.097 Uiso 1 1 calc R
C22 C 0.8066(10) -0.0080(6) 0.9305(2) 0.074(3) Uani 1 1 d .
H22A H 0.7316 -0.0131 0.9110 0.111 Uiso 1 1 calc R
H22B H 0.7623 -0.0260 0.9532 0.111 Uiso 1 1 calc R
H22C H 0.8872 -0.0578 0.9260 0.111 Uiso 1 1 calc R
C23 C 0.4622(10) 0.3333(8) 0.9519(2) 0.082(3) Uani 1 1 d .
H23A H 0.4130 0.2896 0.9332 0.124 Uiso 1 1 calc R
H23B H 0.4892 0.4026 0.9418 0.124 Uiso 1 1 calc R
H23C H 0.3951 0.3444 0.9715 0.124 Uiso 1 1 calc R
C24 C 0.5775(12) 0.1359(6) 0.9943(2) 0.085(3) Uani 1 1 d .
H24A H 0.5265 0.0872 0.9774 0.128 Uiso 1 1 calc R
H24B H 0.5111 0.1553 1.0134 0.128 Uiso 1 1 calc R
H24C H 0.6653 0.1006 1.0048 0.128 Uiso 1 1 calc R
C25 C 0.7281(11) 0.3468(7) 1.0055(2) 0.082(3) Uani 1 1 d .
H25A H 0.7609 0.4141 0.9949 0.123 Uiso 1 1 calc R
H25B H 0.8134 0.3084 1.0159 0.123 Uiso 1 1 calc R
H25C H 0.6583 0.3621 1.0242 0.123 Uiso 1 1 calc R
C26 C 1.0012(7) 0.4607(5) 0.93094(18) 0.0428(18) Uani 1 1 d .
H26A H 0.9535 0.4045 0.9446 0.064 Uiso 1 1 calc R
H26B H 1.0834 0.4911 0.9454 0.064 Uiso 1 1 calc R
H26C H 1.0387 0.4303 0.9089 0.064 Uiso 1 1 calc R
C27 C 0.9691(8) 0.6736(5) 0.8928(2) 0.0484(19) Uani 1 1 d .
H27A H 0.9989 0.6414 0.8703 0.073 Uiso 1 1 calc R
H27B H 1.0571 0.6948 0.9071 0.073 Uiso 1 1 calc R
H27C H 0.9081 0.7368 0.8876 0.073 Uiso 1 1 calc R
C28 C 0.8036(9) 0.6411(6) 0.9623(2) 0.058(2) Uani 1 1 d .
H28A H 0.7469 0.5911 0.9766 0.087 Uiso 1 1 calc R
H28B H 0.7431 0.7041 0.9564 0.087 Uiso 1 1 calc R
H28C H 0.8925 0.6631 0.9760 0.087 Uiso 1 1 calc R
C29 C 0.3860(8) 0.5366(7) 0.8751(2) 0.069(2) Uani 1 1 d .
H29A H 0.3617 0.5286 0.9003 0.103 Uiso 1 1 calc R
H29B H 0.3806 0.4667 0.8632 0.103 Uiso 1 1 calc R
H29C H 0.3157 0.5857 0.8632 0.103 Uiso 1 1 calc R
C30 C 0.5603(10) 0.7333(6) 0.8900(3) 0.080(3) Uani 1 1 d .
H30A H 0.6566 0.7687 0.8895 0.120 Uiso 1 1 calc R
H30B H 0.5274 0.7312 0.9147 0.120 Uiso 1 1 calc R
H30C H 0.4885 0.7730 0.8749 0.120 Uiso 1 1 calc R
C31 C 0.6195(11) 0.6056(9) 0.8235(2) 0.095(4) Uani 1 1 d .
H31A H 0.7190 0.6349 0.8215 0.142 Uiso 1 1 calc R
H31B H 0.5477 0.6540 0.8118 0.142 Uiso 1 1 calc R
H31C H 0.6138 0.5353 0.8119 0.142 Uiso 1 1 calc R
N1 N 0.7103(5) 0.5131(4) 0.89517(13) 0.0261(11) Uani 1 1 d .
N2 N 0.7476(6) 0.2344(4) 0.93409(13) 0.0313(12) Uani 1 1 d .
Si1 Si 0.5769(2) 0.59145(15) 0.87230(5) 0.0398(5) Uani 1 1 d .
Si2 Si 0.8587(2) 0.57254(14) 0.91890(5) 0.0313(4) Uani 1 1 d .
Si3 Si 0.6349(2) 0.26204(16) 0.96957(5) 0.0432(5) Uani 1 1 d .
Si4 Si 0.8817(2) 0.13392(15) 0.93280(5) 0.0441(5) Uani 1 1 d .
P P 0.51883(18) 0.15613(13) 0.81969(4) 0.0285(4) Uani 1 1 d .
Y Y 0.77071(7) 0.34144(5) 0.884823(15) 0.02467(16) Uani 1 1 d .
I I 0.96936(6) 0.39499(4) 0.822208(13) 0.05129(18) Uani 1 1 d .

loop_
_atom_site_aniso_label
_atom_site_aniso_U_11
_atom_site_aniso_U_22
_atom_site_aniso_U_33
_atom_site_aniso_U_23
_atom_site_aniso_U_13
_atom_site_aniso_U_12
C1 0.041(4) 0.038(4) 0.018(3) -0.004(3) -0.003(3) -0.008(3)
C2 0.032(4) 0.032(4) 0.023(3) -0.002(3) -0.006(3) -0.003(3)
C3 0.052(5) 0.038(4) 0.032(4) -0.008(3) 0.005(3) 0.000(3)
C4 0.040(4) 0.080(6) 0.036(4) -0.005(4) 0.006(3) -0.008(4)
C5 0.043(5) 0.064(6) 0.057(5) -0.008(4) 0.000(4) 0.018(4)
C6 0.064(6) 0.044(5) 0.100(7) 0.015(5) 0.011(5) 0.017(4)
C7 0.039(4) 0.050(5) 0.054(5) 0.003(4) 0.013(4) 0.008(4)
C8 0.028(3) 0.030(4) 0.021(3) -0.006(3) 0.000(3) -0.002(3)
C9 0.047(4) 0.045(4) 0.035(4) -0.009(3) -0.010(3) 0.012(3)
C10 0.067(5) 0.066(5) 0.019(3) -0.008(3) -0.011(3) 0.013(4)
C11 0.035(4) 0.057(5) 0.035(4) 0.006(3) -0.005(3) -0.006(4)
C12 0.033(4) 0.061(5) 0.040(4) 0.002(4) 0.001(3) 0.011(4)
C13 0.041(4) 0.055(5) 0.029(4) -0.010(3) 0.003(3) 0.005(4)
C14 0.026(3) 0.025(3) 0.034(4) -0.003(3) -0.002(3) 0.002(3)
C15 0.045(4) 0.036(4) 0.034(4) -0.007(3) -0.002(3) -0.004(3)
C16 0.037(4) 0.038(4) 0.060(5) -0.010(4) 0.009(4) -0.006(3)
C17 0.039(4) 0.036(4) 0.040(4) 0.002(3) 0.003(3) 0.000(3)
C18 0.045(4) 0.043(4) 0.034(4) 0.009(3) 0.001(3) 0.000(3)
C19 0.038(4) 0.032(4) 0.027(3) -0.003(3) -0.006(3) -0.003(3)
C20 0.091(7) 0.059(5) 0.059(5) 0.005(4) -0.016(5) 0.050(5)
C21 0.082(6) 0.041(5) 0.069(6) 0.005(4) -0.038(5) 0.002(4)
C22 0.106(7) 0.029(4) 0.082(6) -0.008(4) -0.049(6) 0.008(5)
C23 0.081(7) 0.105(8) 0.065(6) 0.012(5) 0.047(5) 0.013(6)
C24 0.153(10) 0.053(6) 0.051(5) 0.002(4) 0.030(6) -0.043(6)
C25 0.120(8) 0.083(7) 0.044(5) -0.025(5) 0.026(5) -0.045(6)
C26 0.039(4) 0.037(4) 0.052(4) -0.008(3) -0.015(3) -0.012(3)
C27 0.049(5) 0.032(4) 0.064(5) -0.005(4) 0.008(4) -0.015(3)
C28 0.072(6) 0.055(5) 0.048(5) -0.022(4) 0.005(4) -0.014(4)
C29 0.049(5) 0.061(6) 0.095(7) 0.008(5) -0.014(5) 0.005(4)
C30 0.069(6) 0.040(5) 0.129(8) -0.005(5) -0.022(6) 0.021(4)
C31 0.084(7) 0.129(9) 0.071(6) 0.046(6) 0.011(5) 0.050(7)
N1 0.024(3) 0.023(3) 0.031(3) 0.000(2) 0.003(2) 0.000(2)
N2 0.046(3) 0.022(3) 0.025(3) 0.001(2) -0.006(2) -0.005(2)
Si1 0.0414(11) 0.0309(11) 0.0469(12) 0.0043(9) -0.0015(9) 0.0096(9)
Si2 0.0383(11) 0.0263(9) 0.0294(10) -0.0051(7) 0.0016(8) -0.0062(8)
Si3 0.0700(14) 0.0363(11) 0.0235(10) 0.0019(8) 0.0061(9) -0.0179(10)
Si4 0.0627(14) 0.0244(10) 0.0436(12) -0.0002(8) -0.0195(10) 0.0042(9)
P 0.0313(9) 0.0311(9) 0.0228(8) -0.0042(7) -0.0016(7) -0.0042(7)
Y 0.0310(3) 0.0204(3) 0.0227(3) -0.0012(3) 0.0011(2) -0.0002(3)
I 0.0545(3) 0.0520(3) 0.0493(3) -0.0096(2) 0.0266(2) -0.0089(3)

loop_
_atom_type_symbol
_atom_type_description
_atom_type_scat_dispersion_real
_atom_type_scat_dispersion_imag
_atom_type_scat_source
C C 0.0033 0.0016 'International Tables Vol C Tables 4.2.6.8 and 6.1.1.4'
H H 0.0000 0.0000 'International Tables Vol C Tables 4.2.6.8 and 6.1.1.4'
N N 0.0061 0.0033 'International Tables Vol C Tables 4.2.6.8 and 6.1.1.4'
Si Si 0.0817 0.0704 'International Tables Vol C Tables 4.2.6.8 and 6.1.1.4'
P P 0.1023 0.0942 'International Tables Vol C Tables 4.2.6.8 and 6.1.1.4'
Y Y -2.7962 3.5667 'International Tables Vol C Tables 4.2.6.8 and 6.1.1.4'
I I -0.4742 1.8119 'International Tables Vol C Tables 4.2.6.8 and 6.1.1.4'

loop_
_geom_angle_atom_site_label_1
_geom_angle_atom_site_label_2
_geom_angle_atom_site_label_3
_geom_angle
P C1 Y 138.8(3)
P C1 H1A 102.4
Y C1 H1A 102.4
P C1 H1B 102.4
Y C1 H1B 102.4
H1A C1 H1B 104.9
C3 C2 C7 118.1(6)
C3 C2 P 120.0(5)
C7 C2 P 121.8(5)
C2 C3 C4 121.7(7)
C2 C3 H3 119.1
C4 C3 H3 119.1
C5 C4 C3 119.6(7)
C5 C4 H4 120.2
C3 C4 H4 120.2
C4 C5 C6 119.9(7)
C4 C5 H5 120.1
C6 C5 H5 120.1
C7 C6 C5 120.1(7)
C7 C6 H6 120.0
C5 C6 H6 120.0
C6 C7 C2 120.5(7)
C6 C7 H7 119.7
C2 C7 H7 119.7
C13 C8 C9 118.1(6)
C13 C8 P 119.3(4)
C9 C8 P 122.6(5)
C10 C9 C8 119.4(6)
C10 C9 H9 120.3
C8 C9 H9 120.3
C11 C10 C9 120.9(6)
C11 C10 H10 119.5
C9 C10 H10 119.5
C12 C11 C10 120.0(6)
C12 C11 H11 120.0
C10 C11 H11 120.0
C11 C12 C13 119.1(7)
C11 C12 H12 120.5
C13 C12 H12 120.5
C8 C13 C12 122.3(6)
C8 C13 H13 118.8
C12 C13 H13 118.8
C15 C14 C19 118.9(6)
C15 C14 P 121.6(5)
C19 C14 P 119.4(5)
C16 C15 C14 120.1(6)
C16 C15 H15 120.0
C14 C15 H15 120.0
C17 C16 C15 120.6(7)
C17 C16 H16 119.7
C15 C16 H16 119.7
C18 C17 C16 120.1(6)
C18 C17 H17 119.9
C16 C17 H17 119.9
C17 C18 C19 120.7(6)
C17 C18 H18 119.6
C19 C18 H18 119.6
C18 C19 C14 119.5(6)
C18 C19 H19 120.2
C14 C19 H19 120.2
Si4 C20 H20A 109.5
Si4 C20 H20B 109.5
H20A C20 H20B 109.5
Si4 C20 H20C 109.5
H20A C20 H20C 109.5
H20B C20 H20C 109.5
Si4 C21 H21A 109.5
Si4 C21 H21B 109.5
H21A C21 H21B 109.5
Si4 C21 H21C 109.5
H21A C21 H21C 109.5
H21B C21 H21C 109.5
Si4 C22 H22A 109.5
Si4 C22 H22B 109.5
H22A C22 H22B 109.5
Si4 C22 H22C 109.5
H22A C22 H22C 109.5
H22B C22 H22C 109.5
Si3 C23 H23A 109.5
Si3 C23 H23B 109.5
H23A C23 H23B 109.5
Si3 C23 H23C 109.5
H23A C23 H23C 109.5
H23B C23 H23C 109.5
Si3 C24 H24A 109.5
Si3 C24 H24B 109.5
H24A C24 H24B 109.5
Si3 C24 H24C 109.5
H24A C24 H24C 109.5
H24B C24 H24C 109.5
Si3 C25 H25A 109.5
Si3 C25 H25B 109.5
H25A C25 H25B 109.5
Si3 C25 H25C 109.5
H25A C25 H25C 109.5
H25B C25 H25C 109.5
Si2 C26 H26A 109.5
Si2 C26 H26B 109.5
H26A C26 H26B 109.5
Si2 C26 H26C 109.5
H26A C26 H26C 109.5
H26B C26 H26C 109.5
Si2 C27 H27A 109.5
Si2 C27 H27B 109.5
H27A C27 H27B 109.5
Si2 C27 H27C 109.5
H27A C27 H27C 109.5
H27B C27 H27C 109.5
Si2 C28 H28A 109.5
Si2 C28 H28B 109.5
H28A C28 H28B 109.5
Si2 C28 H28C 109.5
H28A C28 H28C 109.5
H28B C28 H28C 109.5
Si1 C29 H29A 109.5
Si1 C29 H29B 109.5
H29A C29 H29B 109.5
Si1 C29 H29C 109.5
H29A C29 H29C 109.5
H29B C29 H29C 109.5
Si1 C30 H30A 109.5
Si1 C30 H30B 109.5
H30A C30 H30B 109.5
Si1 C30 H30C 109.5
H30A C30 H30C 109.5
H30B C30 H30C 109.5
Si1 C31 H31A 109.5
Si1 C31 H31B 109.5
H31A C31 H31B 109.5
Si1 C31 H31C 109.5
H31A C31 H31C 109.5
H31B C31 H31C 109.5
Si2 N1 Si1 120.8(3)
Si2 N1 Y 107.7(2)
Si1 N1 Y 128.1(3)
Si3 N2 Si4 126.4(3)
Si3 N2 Y 124.7(3)
Si4 N2 Y 108.2(2)
N1 Si1 C29 113.0(3)
N1 Si1 C31 111.1(3)
C29 Si1 C31 108.2(4)
N1 Si1 C30 114.5(3)
C29 Si1 C30 103.8(4)
C31 Si1 C30 105.7(5)
N1 Si2 C27 115.7(3)
N1 Si2 C28 113.4(3)
C27 Si2 C28 107.1(3)
N1 Si2 C26 107.7(3)
C27 Si2 C26 103.8(3)
C28 Si2 C26 108.6(3)
N2 Si3 C25 113.1(3)
N2 Si3 C23 109.3(3)
C25 Si3 C23 109.0(5)
N2 Si3 C24 112.5(3)
C25 Si3 C24 104.1(4)
C23 Si3 C24 108.6(5)
N2 Si4 C22 115.0(3)
N2 Si4 C21 114.8(3)
C22 Si4 C21 107.2(3)
N2 Si4 C20 106.7(3)
C22 Si4 C20 106.7(4)
C21 Si4 C20 105.6(4)
C1 P C2 113.4(3)
C1 P C8 111.9(3)
C2 P C8 105.2(3)
C1 P C14 111.0(3)
C2 P C14 106.9(3)
C8 P C14 108.1(3)
N1 Y N2 112.88(17)
N1 Y C1 104.36(19)
N2 Y C1 103.45(19)
N1 Y I 94.37(12)
N2 Y I 144.16(13)
C1 Y I 91.04(14)

loop_
_geom_bond_atom_site_label_1
_geom_bond_atom_site_label_2
_geom_bond_distance
C1 P 1.728(6)
C1 Y 2.460(6)
C1 H1A 0.9700
C1 H1B 0.9700
C2 C3 1.380(9)
C2 C7 1.392(9)
C2 P 1.792(6)
C3 C4 1.384(10)
C3 H3 0.9300
C4 C5 1.371(10)
C4 H4 0.9300
C5 C6 1.387(11)
C5 H5 0.9300
C6 C7 1.385(10)
C6 H6 0.9300
C7 H7 0.9300
C8 C13 1.372(8)
C8 C9 1.403(8)
C8 P 1.800(6)
C9 C10 1.384(9)
C9 H9 0.9300
C10 C11 1.383(9)
C10 H10 0.9300
C11 C12 1.363(9)
C11 H11 0.9300
C12 C13 1.388(9)
C12 H12 0.9300
C13 H13 0.9300
C14 C15 1.388(8)
C14 C19 1.406(8)
C14 P 1.804(6)
C15 C16 1.382(9)
C15 H15 0.9300
C16 C17 1.369(9)
C16 H16 0.9300
C17 C18 1.368(9)
C17 H17 0.9300
C18 C19 1.383(8)
C18 H18 0.9300
C19 H19 0.9300
C20 Si4 1.895(9)
C20 H20A 0.9600
C20 H20B 0.9600
C20 H20C 0.9600
C21 Si4 1.869(7)
C21 H21A 0.9600
C21 H21B 0.9600
C21 H21C 0.9600
C22 Si4 1.863(7)
C22 H22A 0.9600
C22 H22B 0.9600
C22 H22C 0.9600
C23 Si3 1.860(9)
C23 H23A 0.9600
C23 H23B 0.9600
C23 H23C 0.9600
C24 Si3 1.871(7)
C24 H24A 0.9600
C24 H24B 0.9600
C24 H24C 0.9600
C25 Si3 1.846(8)
C25 H25A 0.9600
C25 H25B 0.9600
C25 H25C 0.9600
C26 Si2 1.906(7)
C26 H26A 0.9600
C26 H26B 0.9600
C26 H26C 0.9600
C27 Si2 1.865(7)
C27 H27A 0.9600
C27 H27B 0.9600
C27 H27C 0.9600
C28 Si2 1.877(7)
C28 H28A 0.9600
C28 H28B 0.9600
C28 H28C 0.9600
C29 Si1 1.831(8)
C29 H29A 0.9600
C29 H29B 0.9600
C29 H29C 0.9600
C30 Si1 1.862(8)
C30 H30A 0.9600
C30 H30B 0.9600
C30 H30C 0.9600
C31 Si1 1.846(9)
C31 H31A 0.9600
C31 H31B 0.9600
C31 H31C 0.9600
N1 Si2 1.714(5)
N1 Si1 1.718(5)
N1 Y 2.207(5)
N2 Si3 1.703(5)
N2 Si4 1.715(5)
N2 Y 2.244(5)
Y I 3.0161(8)
